data_1560523
loop_
_publ_author_name
'Wang, Jun'
'Bai, Chao'
'Hu, Huai-Ming'
'Yuan, Fei'
'Xue, Gang-Lin'

_publ_section_title
;
 A family of entangled coordination polymers constructed from a flexible
 V-shaped long bicarboxylic acid and auxiliary N-donor ligands:
 Luminescent sensing
;
_journal_name_full 'Journal of Solid State Chemistry'
_journal_page_first 87
_journal_page_last 97
_journal_paper_doi 10.1016/j.jssc.2017.02.015
_journal_volume 249
_journal_year 2017
_chemical_formula_sum 'C114 H92 N4 O24 Zn4'
_chemical_formula_weight 2163.39
_space_group_crystal_system monoclinic
_space_group_IT_number 14
_space_group_name_Hall '-P 2ybc'
_space_group_name_H-M_alt 'P 1 21/c 1'
_atom_sites_solution_hydrogens geom
_cell_angle_alpha 90
_cell_angle_beta 111.029(9)
_cell_angle_gamma 90
_cell_formula_units_Z 4
_cell_length_a 15.618(5)
_cell_length_b 30.821(11)
_cell_length_c 21.761(7)
_cell_measurement_temperature 296(2)
_cell_volume 9777(6)
_computing_cell_refinement 'Bruker SAINT'
_computing_data_collection 'Bruker APEX2'
_computing_data_reduction 'Bruker SAINT'
_computing_molecular_graphics 'Bruker SHELXTL'
_computing_publication_material 'Bruker SHELXTL'
_computing_structure_refinement 'SHELXL-2013 (Sheldrick, 2013)'
_computing_structure_solution 'SHELXS-97 (Sheldrick, 2008)'
_diffrn_ambient_temperature 296(2)
_diffrn_measured_fraction_theta_full 0.925
_diffrn_measured_fraction_theta_max 0.927
_diffrn_measurement_device_type 'Bruker APEX-II CCD'
_diffrn_measurement_method '\f and \w scans'
_diffrn_radiation_type MoK\a
_diffrn_radiation_wavelength 0.71073
_diffrn_reflns_av_R_equivalents 0.1868
_diffrn_reflns_av_unetI/netI 0.2333
_diffrn_reflns_Laue_measured_fraction_full 0.925
_diffrn_reflns_Laue_measured_fraction_max 0.927
_diffrn_reflns_limit_h_max 18
_diffrn_reflns_limit_h_min -18
_diffrn_reflns_limit_k_max 33
_diffrn_reflns_limit_k_min -37
_diffrn_reflns_limit_l_max 26
_diffrn_reflns_limit_l_min -20
_diffrn_reflns_number 93800
_diffrn_reflns_point_group_measured_fraction_full 0.925
_diffrn_reflns_point_group_measured_fraction_max 0.927
_diffrn_reflns_theta_full 25.242
_diffrn_reflns_theta_max 25.600
_diffrn_reflns_theta_min 1.321
_exptl_absorpt_coefficient_mu 1.050
_exptl_absorpt_correction_T_max 0.82
_exptl_absorpt_correction_T_min 0.78
_exptl_absorpt_correction_type multi-scan
_exptl_absorpt_process_details sadabs
_exptl_crystal_colour colorless
_exptl_crystal_density_diffrn 1.470
_exptl_crystal_description block
_exptl_crystal_F_000 4464
_refine_diff_density_max 0.644
_refine_diff_density_min -0.660
_refine_diff_density_rms 0.115
_refine_ls_extinction_coef .
_refine_ls_extinction_method none
_refine_ls_goodness_of_fit_ref 1.057
_refine_ls_hydrogen_treatment constr
_refine_ls_matrix_type full
_refine_ls_number_parameters 1315
_refine_ls_number_reflns 17061
_refine_ls_number_restraints 25
_refine_ls_restrained_S_all 1.060
_refine_ls_R_factor_all 0.2457
_refine_ls_R_factor_gt 0.0920
_refine_ls_shift/su_max 0.086
_refine_ls_shift/su_mean 0.005
_refine_ls_structure_factor_coef Fsqd
_refine_ls_weighting_details
;
 w=1/[\s^2^(Fo^2^)+(0.0620P)^2^+0.0860P]
 where P=(Fo^2^+2Fc^2^)/3
;
_refine_ls_weighting_scheme calc
_refine_ls_wR_factor_gt 0.1877
_refine_ls_wR_factor_ref 0.2312
_reflns_Friedel_coverage 0.000
_reflns_Friedel_fraction_full .
_reflns_Friedel_fraction_max .
_reflns_number_gt 6149
_reflns_number_total 17061
_reflns_threshold_expression 'I > 2\s(I)'
_cod_data_source_file mmc14.cif
_cod_data_source_block nw1653work
_cod_original_sg_symbol_H-M 'P 21/c'
_cod_database_code 1560523
_shelx_space_group_comment
;
The symmetry employed for this shelxl refinement is uniquely defined
by the following loop, which should always be used as a source of
symmetry information in preference to the above space-group names.
They are only intended as comments.
;

loop_
_space_group_symop_operation_xyz
'x, y, z'
'-x, y+1/2, -z+1/2'
'-x, -y, -z'
'x, -y-1/2, z-1/2'

loop_
_atom_site_label
_atom_site_type_symbol
_atom_site_fract_x
_atom_site_fract_y
_atom_site_fract_z
_atom_site_U_iso_or_equiv
_atom_site_adp_type
_atom_site_occupancy
_atom_site_site_symmetry_order
_atom_site_calc_flag
_atom_site_refinement_flags_posn
_atom_site_refinement_flags_adp
_atom_site_refinement_flags_occupancy
_atom_site_disorder_assembly
_atom_site_disorder_group
Zn1 Zn 0.88494(6) 1.01065(3) 0.70854(5) 0.0343(3) Uani 1 1 d . . . . .
Zn2 Zn 0.60832(6) 0.70840(3) 0.29456(6) 0.0389(3) Uani 1 1 d . . . . .
Zn3 Zn 0.37136(6) 0.75950(3) 0.20143(5) 0.0319(3) Uani 1 1 d . . . . .
Zn4 Zn 0.87816(6) 0.46069(3) 0.69914(6) 0.0399(3) Uani 1 1 d . . . . .
N1 N 0.5499(5) 0.6470(3) 0.2668(4) 0.046(2) Uani 1 1 d . . . . .
N2 N 0.5641(5) 0.3182(2) 0.2755(4) 0.0395(19) Uani 1 1 d . . . . .
N3 N 0.9446(5) 1.0705(2) 0.7272(4) 0.038(2) Uani 1 1 d . . . . .
N4 N 0.9409(5) 1.3991(2) 0.7322(4) 0.034(2) Uani 1 1 d . . . . .
O1 O 0.9269(4) 0.9842(2) 0.6410(3) 0.057(2) Uani 1 1 d . . . . .
O2 O 1.0661(4) 0.9903(2) 0.7158(3) 0.0457(18) Uani 1 1 d . . . . .
O3 O 1.1402(4) 0.8782(2) 0.4975(4) 0.055(2) Uani 1 1 d . . . . .
O4 O 1.1589(3) 0.7341(2) 0.4659(3) 0.047(2) Uani 1 1 d . . . . .
O5 O 0.7235(4) 0.7556(3) 0.3318(4) 0.083(3) Uani 1 1 d . . . . .
O6 O 0.7384(4) 0.6859(3) 0.3295(4) 0.078(3) Uani 1 1 d . . . . .
O7 O 0.3984(4) 0.7364(2) 0.2897(3) 0.0503(19) Uani 1 1 d . . . . .
O8 O 0.5469(4) 0.7239(2) 0.3544(3) 0.0500(19) Uani 1 1 d . . . . .
O9 O 0.3475(4) 0.6282(2) 0.5201(4) 0.050(2) Uani 1 1 d . . . . .
O10 O 0.3273(4) 0.4852(2) 0.5325(4) 0.049(2) Uani 1 1 d . . . . .
O11 O 0.7495(4) 0.4391(2) 0.6651(4) 0.071(3) Uani 1 1 d . . . . .
O12 O 0.7605(4) 0.5091(3) 0.6592(5) 0.075(3) Uani 1 1 d . . . . .
O13 O 0.7534(4) 0.9520(3) 0.6753(4) 0.074(3) Uani 1 1 d . . . . .
O14 O 0.7544(4) 1.0231(3) 0.6680(4) 0.056(2) Uani 1 1 d . . . . .
O15 O 0.3273(4) 0.9849(2) 0.5291(4) 0.057(2) Uani 1 1 d . . . . .
O16 O 0.3679(4) 1.1293(2) 0.5083(4) 0.069(3) Uani 1 1 d . . . . .
O17 O 0.5906(4) 1.2333(2) 0.3681(4) 0.059(2) Uani 1 1 d . . . . .
O18 O 0.4565(4) 1.2358(2) 0.2898(3) 0.053(2) Uani 1 1 d . . . . .
O19 O 0.2398(4) 0.7024(2) 0.1658(4) 0.070(3) Uani 1 1 d . . . . .
O20 O 0.2406(4) 0.7733(2) 0.1626(4) 0.051(2) Uani 1 1 d . . . . .
O21 O -0.1876(4) 0.7376(2) 0.0257(4) 0.056(2) Uani 1 1 d . . . . .
O22 O -0.1459(4) 0.8803(2) 0.0250(4) 0.051(2) Uani 1 1 d . . . . .
O23 O 0.0638(4) 0.9738(2) -0.1361(3) 0.056(2) Uani 1 1 d . . . . .
O24 O -0.0817(4) 0.9880(2) -0.2018(4) 0.0489(19) Uani 1 1 d . . . . .
C1 C 1.0117(6) 0.9768(3) 0.6617(5) 0.036(2) Uani 1 1 d . . . . .
C2 C 1.0459(5) 0.9524(3) 0.6177(4) 0.030(2) Uani 1 1 d . . . . .
C3 C 1.1373(6) 0.9350(3) 0.6432(5) 0.048(3) Uani 1 1 d . . . . .
H3 H 1.1744 0.9395 0.6870 0.058 Uiso 1 1 calc R U . . .
C4 C 0.9940(7) 0.9421(4) 0.5555(6) 0.079(4) Uani 1 1 d . . . . .
H4 H 0.9339 0.9521 0.5383 0.095 Uiso 1 1 calc R U . . .
C5 C 1.1685(6) 0.9121(3) 0.6031(5) 0.043(3) Uani 1 1 d . . . . .
H5 H 1.2287 0.9022 0.6195 0.051 Uiso 1 1 calc R U . . .
C6 C 1.0255(6) 0.9184(4) 0.5182(6) 0.073(4) Uani 1 1 d . . . . .
H6 H 0.9856 0.9118 0.4759 0.087 Uiso 1 1 calc R U . . .
C7 C 1.1144(6) 0.9024(3) 0.5376(6) 0.051(3) Uani 1 1 d . . . . .
C8 C 1.2355(6) 0.8684(3) 0.5165(7) 0.071(4) Uani 1 1 d . . . . .
H8A H 1.2553 0.8495 0.5548 0.085 Uiso 1 1 calc R U . . .
H8B H 1.2719 0.8947 0.5269 0.085 Uiso 1 1 calc R U . . .
C9 C 1.2451(6) 0.8455(4) 0.4566(5) 0.045(3) Uani 1 1 d . . . . .
C10 C 1.2699(8) 0.8699(4) 0.4123(6) 0.057(3) Uani 1 1 d . . . . .
H10 H 1.2858 0.8990 0.4206 0.068 Uiso 1 1 calc R U . . .
C11 C 1.2704(7) 0.8520(5) 0.3611(7) 0.071(4) Uani 1 1 d . . . . .
H11 H 1.2866 0.8690 0.3317 0.085 Uiso 1 1 calc R U . . .
C12 C 1.2483(8) 0.8074(5) 0.3436(6) 0.074(4) Uani 1 1 d . . . . .
H12 H 1.2494 0.7954 0.3046 0.089 Uiso 1 1 calc R U . . .
C13 C 1.2260(7) 0.7844(4) 0.3884(6) 0.056(3) Uani 1 1 d . . . . .
H13 H 1.2115 0.7552 0.3803 0.067 Uiso 1 1 calc R U . . .
C14 C 1.2240(5) 0.8020(3) 0.4437(5) 0.033(2) Uani 1 1 d . . . . .
C15 C 1.2037(6) 0.7743(3) 0.4944(5) 0.047(3) Uani 1 1 d . . . . .
H15A H 1.2605 0.7678 0.5303 0.056 Uiso 1 1 calc R U . . .
H15B H 1.1645 0.7903 0.5122 0.056 Uiso 1 1 calc R U . . .
C16 C 1.0637(6) 0.7348(3) 0.4383(5) 0.045(3) Uani 1 1 d . . . . .
C17 C 1.0097(6) 0.7711(3) 0.4291(5) 0.038(3) Uani 1 1 d . . . . .
H17 H 1.0360 0.7981 0.4437 0.046 Uiso 1 1 calc R U . . .
C18 C 1.0262(6) 0.6944(3) 0.4186(5) 0.042(3) Uani 1 1 d . . . . .
H18 H 1.0635 0.6701 0.4235 0.050 Uiso 1 1 calc R U . . .
C19 C 0.9148(6) 0.7673(3) 0.3977(5) 0.038(2) Uani 1 1 d . . . . .
H19 H 0.8774 0.7917 0.3900 0.045 Uiso 1 1 calc R U . . .
C20 C 0.9310(6) 0.6909(3) 0.3911(5) 0.051(3) Uani 1 1 d . . . . .
H20 H 0.9038 0.6636 0.3813 0.061 Uiso 1 1 calc R U . . .
C21 C 0.8775(6) 0.7272(3) 0.3784(5) 0.045(3) Uani 1 1 d . . . . .
C22 C 0.7734(7) 0.7226(5) 0.3455(6) 0.066(4) Uani 1 1 d . . . . .
C23 C 0.4587(6) 0.7209(3) 0.3424(5) 0.038(2) Uani 1 1 d . . . . .
C24 C 0.4292(5) 0.6986(3) 0.3909(4) 0.029(2) Uani 1 1 d . . . . .
C25 C 0.4890(6) 0.6864(4) 0.4499(5) 0.047(3) Uani 1 1 d . . . . .
H25 H 0.5502 0.6945 0.4625 0.056 Uiso 1 1 calc R U . . .
C26 C 0.3375(6) 0.6892(3) 0.3746(6) 0.050(3) Uani 1 1 d . . . . .
H26 H 0.2954 0.6991 0.3349 0.060 Uiso 1 1 calc R U . . .
C27 C 0.4617(6) 0.6630(4) 0.4903(6) 0.066(4) Uani 1 1 d . . . . .
H27 H 0.5049 0.6536 0.5299 0.079 Uiso 1 1 calc R U . . .
C28 C 0.3083(6) 0.6659(3) 0.4151(5) 0.046(3) Uani 1 1 d . . . . .
H28 H 0.2463 0.6591 0.4027 0.055 Uiso 1 1 calc R U . . .
C29 C 0.3689(6) 0.6519(3) 0.4748(5) 0.036(2) Uani 1 1 d . . . . .
C30 C 0.2508(6) 0.6219(3) 0.5062(6) 0.062(4) Uani 1 1 d . . . . .
H30A H 0.2215 0.6077 0.4641 0.075 Uiso 1 1 calc R U . . .
H30B H 0.2203 0.6494 0.5060 0.075 Uiso 1 1 calc R U . . .
C31 C 0.2487(5) 0.5936(3) 0.5616(5) 0.037(2) Uani 1 1 d . . . . .
C32 C 0.2289(7) 0.6158(4) 0.6091(6) 0.049(3) Uani 1 1 d . . . . .
H32 H 0.2127 0.6449 0.6041 0.059 Uiso 1 1 calc R U . . .
C33 C 0.2339(7) 0.5926(6) 0.6658(7) 0.084(4) Uani 1 1 d . . . . .
H33 H 0.2225 0.6070 0.6996 0.101 Uiso 1 1 calc R U . . .
C34 C 0.2551(8) 0.5499(5) 0.6726(5) 0.065(3) Uani 1 1 d . U . . .
H34 H 0.2592 0.5350 0.7107 0.077 Uiso 1 1 calc R U . . .
C35 C 0.2707(6) 0.5287(3) 0.6205(6) 0.056(3) Uani 1 1 d . . . . .
H35 H 0.2836 0.4992 0.6236 0.068 Uiso 1 1 calc R U . . .
C36 C 0.2671(6) 0.5504(3) 0.5670(5) 0.034(2) Uani 1 1 d . . . . .
C37 C 0.2795(6) 0.5251(3) 0.5119(6) 0.056(3) Uani 1 1 d . . . . .
H37A H 0.2196 0.5190 0.4791 0.067 Uiso 1 1 calc R U . . .
H37B H 0.3128 0.5428 0.4912 0.067 Uiso 1 1 calc R U . . .
C38 C 0.4213(6) 0.4858(3) 0.5601(5) 0.039(3) Uani 1 1 d . . . . .
C39 C 0.4738(5) 0.5229(3) 0.5683(5) 0.040(3) Uani 1 1 d . . . . .
H39 H 0.4460 0.5497 0.5552 0.047 Uiso 1 1 calc R U . . .
C40 C 0.4623(6) 0.4466(3) 0.5771(6) 0.050(3) Uani 1 1 d . . . . .
H40 H 0.4263 0.4218 0.5699 0.060 Uiso 1 1 calc R U . . .
C41 C 0.5694(6) 0.5196(3) 0.5966(5) 0.038(3) Uani 1 1 d . . . . .
H41 H 0.6057 0.5443 0.6029 0.046 Uiso 1 1 calc R U . . .
C42 C 0.5546(6) 0.4428(3) 0.6041(5) 0.039(3) Uani 1 1 d . . . . .
H42 H 0.5819 0.4157 0.6154 0.046 Uiso 1 1 calc R U . . .
C43 C 0.6084(6) 0.4805(3) 0.6146(5) 0.042(3) Uani 1 1 d . . . . .
C44 C 0.7127(6) 0.4760(4) 0.6479(6) 0.059(4) Uani 1 1 d . . . . .
C45 C 0.7132(6) 0.9863(4) 0.6570(5) 0.052(3) Uani 1 1 d . . . . .
C46 C 0.6096(6) 0.9879(3) 0.6223(5) 0.037(2) Uani 1 1 d . . . . .
C47 C 0.5643(6) 1.0261(4) 0.6019(5) 0.046(3) Uani 1 1 d . . . . .
H47 H 0.5971 1.0520 0.6091 0.055 Uiso 1 1 calc R U . . .
C48 C 0.5598(6) 0.9494(3) 0.6087(5) 0.042(3) Uani 1 1 d . . . . .
H48 H 0.5907 0.9233 0.6215 0.051 Uiso 1 1 calc R U . . .
C49 C 0.4683(6) 1.0267(3) 0.5700(5) 0.042(3) Uani 1 1 d . . . . .
H49 H 0.4375 1.0527 0.5559 0.050 Uiso 1 1 calc R U . . .
C50 C 0.4669(6) 0.9490(3) 0.5773(5) 0.050(3) Uani 1 1 d . . . . .
H50 H 0.4352 0.9229 0.5677 0.060 Uiso 1 1 calc R U . . .
C51 C 0.4204(6) 0.9879(3) 0.5600(5) 0.043(3) Uani 1 1 d . . . . .
C52 C 0.2751(6) 1.0236(3) 0.4939(6) 0.054(3) Uani 1 1 d . . . . .
H52A H 0.2197 1.0145 0.4585 0.065 Uiso 1 1 calc R U . . .
H52B H 0.3122 1.0405 0.4753 0.065 Uiso 1 1 calc R U . . .
C53 C 0.2506(5) 1.0507(3) 0.5442(5) 0.038(2) Uani 1 1 d . . . . .
C54 C 0.2220(6) 1.0319(4) 0.5883(5) 0.048(3) Uani 1 1 d . . . . .
H54 H 0.2201 1.0018 0.5899 0.057 Uiso 1 1 calc R U . . .
C55 C 0.1950(7) 1.0556(4) 0.6320(6) 0.059(3) Uani 1 1 d . . . . .
H55 H 0.1755 1.0424 0.6631 0.071 Uiso 1 1 calc R U . . .
C56 C 0.1985(7) 1.1005(5) 0.6267(7) 0.071(4) Uani 1 1 d . . . . .
H56 H 0.1794 1.1173 0.6549 0.085 Uiso 1 1 calc R U . . .
C57 C 0.2271(7) 1.1208(4) 0.5843(7) 0.061(4) Uani 1 1 d . . . . .
H57 H 0.2329 1.1509 0.5850 0.074 Uiso 1 1 calc R U . . .
C58 C 0.2483(5) 1.0958(4) 0.5387(5) 0.044(3) Uani 1 1 d . . . . .
C59 C 0.2693(6) 1.1189(4) 0.4830(6) 0.069(4) Uani 1 1 d . U . . .
H59A H 0.2544 1.1001 0.4448 0.082 Uiso 1 1 calc R U . . .
H59B H 0.2332 1.1452 0.4703 0.082 Uiso 1 1 calc R U . . .
C60 C 0.3973(5) 1.1520(3) 0.4671(5) 0.043(3) Uani 1 1 d . . . . .
C61 C 0.4854(7) 1.1699(4) 0.4931(7) 0.084(5) Uani 1 1 d . . . . .
H61 H 0.5211 1.1658 0.5372 0.100 Uiso 1 1 calc R U . . .
C62 C 0.3455(6) 1.1597(3) 0.4016(5) 0.048(3) Uani 1 1 d . . . . .
H62 H 0.2857 1.1494 0.3831 0.057 Uiso 1 1 calc R U . . .
C63 C 0.5175(7) 1.1925(4) 0.4552(6) 0.073(4) Uani 1 1 d . . . . .
H63 H 0.5764 1.2039 0.4739 0.088 Uiso 1 1 calc R U . . .
C64 C 0.3832(6) 1.1822(3) 0.3656(5) 0.044(3) Uani 1 1 d . . . . .
H64 H 0.3489 1.1860 0.3211 0.052 Uiso 1 1 calc R U . . .
C65 C 0.4703(5) 1.2005(3) 0.3898(4) 0.032(2) Uani 1 1 d . . . . .
C66 C 0.5060(6) 1.2236(3) 0.3468(6) 0.045(3) Uani 1 1 d . . . . .
C67 C 0.1992(6) 0.7370(4) 0.1495(5) 0.046(3) Uani 1 1 d . . . . .
C68 C 0.0956(5) 0.7384(3) 0.1151(4) 0.035(2) Uani 1 1 d . . . . .
C69 C 0.0504(6) 0.7771(3) 0.0981(5) 0.044(3) Uani 1 1 d . . . . .
H69 H 0.0832 0.8030 0.1064 0.053 Uiso 1 1 calc R U . . .
C70 C 0.0443(6) 0.7003(3) 0.1014(5) 0.044(3) Uani 1 1 d . . . . .
H70 H 0.0742 0.6738 0.1131 0.052 Uiso 1 1 calc R U . . .
C71 C -0.0444(6) 0.7776(3) 0.0686(5) 0.039(2) Uani 1 1 d . . . . .
H71 H -0.0752 0.8040 0.0580 0.046 Uiso 1 1 calc R U . . .
C72 C -0.0474(7) 0.7009(3) 0.0719(5) 0.045(3) Uani 1 1 d . . . . .
H72 H -0.0802 0.6750 0.0629 0.054 Uiso 1 1 calc R U . . .
C73 C -0.0928(6) 0.7400(4) 0.0550(5) 0.045(3) Uani 1 1 d . . . . .
C74 C -0.2389(6) 0.7763(4) -0.0012(6) 0.060(3) Uani 1 1 d . . . . .
H74A H -0.2958 0.7687 -0.0363 0.072 Uiso 1 1 calc R U . . .
H74B H -0.2037 0.7949 -0.0194 0.072 Uiso 1 1 calc R U . . .
C75 C -0.2599(5) 0.8008(3) 0.0542(5) 0.037(2) Uani 1 1 d . . . . .
C76 C -0.2846(6) 0.7779(3) 0.0971(5) 0.051(3) Uani 1 1 d . . . . .
H76 H -0.2845 0.7477 0.0953 0.062 Uiso 1 1 calc R U . . .
C77 C -0.3104(7) 0.7984(4) 0.1443(6) 0.063(3) Uani 1 1 d . U . . .
H77 H -0.3307 0.7820 0.1723 0.075 Uiso 1 1 calc R U . . .
C78 C -0.3064(7) 0.8421(5) 0.1500(8) 0.086(5) Uani 1 1 d . U . . .
H78 H -0.3213 0.8556 0.1831 0.104 Uiso 1 1 calc R U . . .
C79 C -0.2803(6) 0.8665(4) 0.1069(5) 0.052(3) Uani 1 1 d . U . . .
H79 H -0.2759 0.8966 0.1112 0.062 Uiso 1 1 calc R U . . .
C80 C -0.2605(5) 0.8458(4) 0.0565(6) 0.050(3) Uani 1 1 d . . . . .
C81 C -0.2424(6) 0.8743(3) 0.0087(6) 0.057(3) Uani 1 1 d . U . . .
H81A H -0.2688 0.8618 -0.0350 0.068 Uiso 1 1 calc R U . . .
H81B H -0.2714 0.9023 0.0081 0.068 Uiso 1 1 calc R U . . .
C82 C -0.1198(6) 0.9033(3) -0.0204(5) 0.044(3) Uani 1 1 d . . . . .
C83 C -0.0287(6) 0.9154(4) -0.0007(7) 0.068(4) Uani 1 1 d . . . . .
H83 H 0.0119 0.9074 0.0408 0.082 Uiso 1 1 calc R U . . .
C84 C -0.1782(6) 0.9158(3) -0.0813(5) 0.052(3) Uani 1 1 d . . . . .
H84 H -0.2400 0.9085 -0.0951 0.062 Uiso 1 1 calc R U . . .
C85 C 0.0010(6) 0.9383(4) -0.0408(5) 0.052(3) Uani 1 1 d . . . . .
H85 H 0.0622 0.9466 -0.0266 0.062 Uiso 1 1 calc R U . . .
C86 C -0.1461(6) 0.9387(3) -0.1216(6) 0.053(3) Uani 1 1 d . . . . .
H86 H -0.1863 0.9470 -0.1630 0.064 Uiso 1 1 calc R U . . .
C87 C -0.0562(6) 0.9497(3) -0.1025(5) 0.035(2) Uani 1 1 d . . . . .
C88 C -0.0234(7) 0.9726(3) -0.1488(6) 0.054(3) Uani 1 1 d . . . . .
C89 C 0.5989(7) 0.6118(4) 0.2727(5) 0.052(3) Uani 1 1 d . . . . .
H89 H 0.6621 0.6154 0.2869 0.062 Uiso 1 1 calc R U . . .
C90 C 0.4589(6) 0.6408(3) 0.2491(5) 0.042(3) Uani 1 1 d . . . . .
H90 H 0.4215 0.6650 0.2438 0.051 Uiso 1 1 calc R U . . .
C91 C 0.5657(6) 0.5689(3) 0.2598(4) 0.039(2) Uani 1 1 d . . . . .
H91 H 0.6047 0.5457 0.2622 0.047 Uiso 1 1 calc R U . . .
C92 C 0.4177(6) 0.6004(3) 0.2382(5) 0.043(3) Uani 1 1 d . . . . .
H92 H 0.3547 0.5981 0.2276 0.052 Uiso 1 1 calc R U . . .
C93 C 0.4702(6) 0.5629(3) 0.2429(4) 0.040(3) Uani 1 1 d . . . . .
C94 C 0.4240(6) 0.5198(3) 0.2274(5) 0.047(3) Uani 1 1 d . . . . .
H94A H 0.3923 0.5182 0.1801 0.057 Uiso 1 1 calc R U . . .
H94B H 0.3777 0.5187 0.2474 0.057 Uiso 1 1 calc R U . . .
C95 C 0.4826(6) 0.4797(3) 0.2485(4) 0.046(3) Uani 1 1 d . . . . .
H95A H 0.5167 0.4809 0.2955 0.055 Uiso 1 1 calc R U . . .
H95B H 0.5264 0.4788 0.2262 0.055 Uiso 1 1 calc R U . . .
C96 C 0.4233(6) 0.4386(3) 0.2321(5) 0.053(3) Uani 1 1 d . . . . .
H96A H 0.3822 0.4393 0.2565 0.064 Uiso 1 1 calc R U . . .
H96B H 0.3859 0.4391 0.1856 0.064 Uiso 1 1 calc R U . . .
C97 C 0.4749(6) 0.3980(3) 0.2468(5) 0.043(3) Uani 1 1 d . . . . .
C98 C 0.4861(8) 0.3720(3) 0.2002(6) 0.058(3) Uani 1 1 d . . . . .
H98 H 0.4607 0.3804 0.1562 0.069 Uiso 1 1 calc R U . . .
C99 C 0.5131(7) 0.3822(4) 0.3090(6) 0.057(3) Uani 1 1 d . . . . .
H99 H 0.5084 0.3984 0.3437 0.069 Uiso 1 1 calc R U . . .
C100 C 0.5334(8) 0.3340(3) 0.2158(6) 0.066(3) Uani 1 1 d . . . . .
H100 H 0.5444 0.3186 0.1826 0.079 Uiso 1 1 calc R U . . .
C101 C 0.5575(6) 0.3439(3) 0.3224(5) 0.049(3) Uani 1 1 d . . . . .
H101 H 0.5845 0.3352 0.3661 0.059 Uiso 1 1 calc R U . . .
C102 C 0.9800(8) 1.0867(3) 0.7867(6) 0.063(3) Uani 1 1 d . . . . .
H102 H 0.9753 1.0701 0.8211 0.076 Uiso 1 1 calc R U . . .
C103 C 0.9470(6) 1.0958(3) 0.6780(5) 0.054(3) Uani 1 1 d . . . . .
H103 H 0.9206 1.0863 0.6347 0.064 Uiso 1 1 calc R U . . .
C104 C 1.0236(7) 1.1264(3) 0.8026(6) 0.054(3) Uani 1 1 d . . . . .
H104 H 1.0490 1.1356 0.8461 0.065 Uiso 1 1 calc R U . . .
C105 C 0.9878(7) 1.1352(3) 0.6909(6) 0.055(3) Uani 1 1 d . . . . .
H105 H 0.9880 1.1521 0.6556 0.066 Uiso 1 1 calc R U . . .
C106 C 1.0280(7) 1.1514(3) 0.7522(5) 0.041(3) Uani 1 1 d . . . . .
C107 C 1.0772(6) 1.1944(3) 0.7657(5) 0.048(3) Uani 1 1 d . . . . .
H10A H 1.1159 1.1965 0.7395 0.058 Uiso 1 1 calc R U . . .
H10B H 1.1167 1.1955 0.8118 0.058 Uiso 1 1 calc R U . . .
C108 C 1.0112(6) 1.2338(3) 0.7501(4) 0.038(3) Uani 1 1 d . . . . .
H10C H 0.9758 1.2353 0.7033 0.046 Uiso 1 1 calc R U . . .
H10D H 0.9692 1.2315 0.7738 0.046 Uiso 1 1 calc R U . . .
C109 C 1.0724(7) 1.2739(3) 0.7726(6) 0.057(3) Uani 1 1 d . . . . .
H10E H 1.1179 1.2733 0.7518 0.069 Uiso 1 1 calc R U . . .
H10F H 1.1049 1.2718 0.8198 0.069 Uiso 1 1 calc R U . . .
C110 C 1.0234(7) 1.3180(3) 0.7579(4) 0.044(3) Uani 1 1 d . . . . .
C111 C 1.0723(7) 1.3546(3) 0.7635(5) 0.056(4) Uani 1 1 d . . . . .
H111 H 1.1357 1.3526 0.7761 0.068 Uiso 1 1 calc R U . . .
C112 C 0.9290(6) 1.3223(3) 0.7401(5) 0.041(3) Uani 1 1 d . . . . .
H112 H 0.8914 1.2983 0.7365 0.049 Uiso 1 1 calc R U . . .
C113 C 1.0327(7) 1.3943(3) 0.7513(5) 0.050(3) Uani 1 1 d . . . . .
H113 H 1.0694 1.4188 0.7563 0.060 Uiso 1 1 calc R U . . .
C114 C 0.8930(7) 1.3645(3) 0.7277(5) 0.051(3) Uani 1 1 d . . . . .
H114 H 0.8298 1.3676 0.7152 0.061 Uiso 1 1 calc R U . . .

loop_
_atom_site_aniso_label
_atom_site_aniso_U_11
_atom_site_aniso_U_22
_atom_site_aniso_U_33
_atom_site_aniso_U_23
_atom_site_aniso_U_13
_atom_site_aniso_U_12
Zn1 0.0298(5) 0.0333(6) 0.0412(7) 0.0000(5) 0.0143(5) 0.0022(4)
Zn2 0.0269(5) 0.0395(6) 0.0475(7) 0.0041(5) 0.0101(5) -0.0023(5)
Zn3 0.0283(5) 0.0298(6) 0.0389(7) 0.0019(5) 0.0136(5) 0.0035(4)
Zn4 0.0274(5) 0.0422(7) 0.0473(8) -0.0048(6) 0.0099(5) 0.0031(5)
N1 0.043(5) 0.040(5) 0.055(6) -0.014(4) 0.016(4) -0.007(4)
N2 0.040(4) 0.044(5) 0.045(5) 0.010(4) 0.027(4) 0.004(4)
N3 0.048(4) 0.020(4) 0.048(5) 0.007(4) 0.019(4) 0.000(3)
N4 0.036(4) 0.035(5) 0.033(5) -0.004(4) 0.014(4) 0.001(4)
O1 0.024(3) 0.076(5) 0.058(5) -0.026(4) -0.002(3) 0.008(3)
O2 0.040(4) 0.042(4) 0.052(5) -0.005(3) 0.013(3) 0.006(3)
O3 0.028(3) 0.071(5) 0.072(6) -0.041(4) 0.025(3) -0.006(3)
O4 0.021(3) 0.052(4) 0.062(5) 0.003(4) 0.006(3) 0.001(3)
O5 0.026(4) 0.103(7) 0.103(7) 0.014(6) 0.004(4) 0.008(4)
O6 0.032(4) 0.072(6) 0.103(7) -0.014(5) -0.007(4) -0.021(4)
O7 0.037(3) 0.053(4) 0.061(5) 0.019(4) 0.017(3) 0.009(3)
O8 0.022(3) 0.068(5) 0.057(5) -0.010(4) 0.011(3) -0.012(3)
O9 0.020(3) 0.073(5) 0.052(5) 0.027(4) 0.008(3) 0.003(3)
O10 0.021(3) 0.053(5) 0.062(5) 0.000(4) 0.003(3) 0.007(3)
O11 0.032(4) 0.065(5) 0.092(7) 0.009(4) -0.008(4) 0.011(4)
O12 0.028(4) 0.067(6) 0.117(8) -0.012(5) 0.011(4) -0.003(4)
O13 0.041(4) 0.071(6) 0.091(7) 0.002(5) 0.002(4) 0.028(4)
O14 0.032(4) 0.084(6) 0.056(5) -0.002(4) 0.021(3) 0.006(4)
O15 0.025(3) 0.071(5) 0.065(5) -0.011(4) 0.004(3) -0.002(3)
O16 0.028(3) 0.086(6) 0.093(7) 0.056(5) 0.021(4) 0.002(3)
O17 0.026(3) 0.073(5) 0.073(6) 0.034(4) 0.012(3) 0.006(3)
O18 0.055(4) 0.051(4) 0.047(5) 0.014(4) 0.012(4) -0.012(3)
O19 0.039(4) 0.057(5) 0.090(7) 0.004(4) -0.007(4) 0.018(4)
O20 0.038(3) 0.049(4) 0.070(5) -0.012(4) 0.024(3) 0.002(3)
O21 0.029(3) 0.065(5) 0.067(6) -0.003(4) 0.009(3) 0.006(3)
O22 0.023(3) 0.065(5) 0.055(5) 0.020(4) 0.003(3) -0.003(3)
O23 0.030(3) 0.093(6) 0.046(5) 0.003(4) 0.016(3) -0.011(3)
O24 0.045(4) 0.043(4) 0.063(5) 0.021(4) 0.026(4) 0.002(3)
C1 0.045(6) 0.019(5) 0.055(7) -0.013(4) 0.029(5) 0.000(4)
C2 0.026(4) 0.044(6) 0.023(5) -0.017(4) 0.013(4) -0.010(4)
C3 0.034(5) 0.049(6) 0.050(7) -0.019(5) 0.003(5) -0.003(5)
C4 0.046(6) 0.121(11) 0.044(8) -0.023(7) -0.016(6) 0.032(7)
C5 0.032(5) 0.060(7) 0.037(6) -0.011(5) 0.014(4) 0.013(5)
C6 0.021(5) 0.109(10) 0.071(9) -0.031(8) -0.005(5) 0.010(6)
C7 0.032(5) 0.044(6) 0.070(8) -0.024(6) 0.012(5) -0.006(4)
C8 0.018(5) 0.058(7) 0.118(12) -0.029(7) 0.002(6) 0.010(5)
C9 0.037(5) 0.064(8) 0.037(6) 0.000(6) 0.017(5) 0.005(5)
C10 0.083(8) 0.058(8) 0.038(7) -0.007(6) 0.032(7) 0.004(6)
C11 0.051(7) 0.084(10) 0.082(11) 0.018(8) 0.029(7) -0.017(7)
C12 0.072(8) 0.106(11) 0.063(9) 0.000(8) 0.047(7) 0.002(8)
C13 0.056(6) 0.056(7) 0.056(8) -0.014(6) 0.020(6) -0.003(5)
C14 0.023(4) 0.044(6) 0.035(6) 0.000(5) 0.014(4) -0.002(4)
C15 0.033(5) 0.046(6) 0.064(7) 0.009(5) 0.022(5) -0.014(4)
C16 0.034(5) 0.056(7) 0.046(7) 0.016(5) 0.016(5) -0.001(5)
C17 0.036(5) 0.041(6) 0.038(6) 0.016(5) 0.014(4) -0.007(4)
C18 0.040(5) 0.035(6) 0.050(7) -0.016(5) 0.015(5) -0.001(4)
C19 0.035(5) 0.053(7) 0.030(6) 0.008(5) 0.018(4) 0.004(5)
C20 0.046(6) 0.039(6) 0.055(7) -0.009(5) 0.004(5) -0.016(5)
C21 0.025(4) 0.060(7) 0.048(7) -0.004(5) 0.010(4) 0.003(5)
C22 0.032(6) 0.091(10) 0.066(9) 0.001(8) 0.007(6) 0.004(7)
C23 0.043(5) 0.023(5) 0.055(7) -0.010(5) 0.026(5) -0.009(4)
C24 0.024(4) 0.036(5) 0.032(5) -0.002(4) 0.015(4) -0.001(4)
C25 0.024(4) 0.095(8) 0.022(6) 0.004(6) 0.007(4) -0.012(5)
C26 0.028(5) 0.030(6) 0.077(8) 0.019(5) 0.000(5) 0.004(4)
C27 0.022(5) 0.100(9) 0.057(8) 0.032(7) -0.007(5) -0.011(5)
C28 0.024(4) 0.049(6) 0.058(8) 0.021(6) 0.007(5) 0.002(4)
C29 0.036(5) 0.040(6) 0.039(6) 0.006(5) 0.022(5) -0.006(4)
C30 0.031(5) 0.060(7) 0.091(10) 0.045(6) 0.016(6) -0.006(5)
C31 0.019(4) 0.054(7) 0.045(6) 0.007(5) 0.021(4) -0.003(4)
C32 0.050(6) 0.063(8) 0.042(7) -0.004(6) 0.027(5) 0.002(5)
C33 0.049(7) 0.150(14) 0.069(10) -0.034(10) 0.040(7) -0.013(8)
C34 0.078(6) 0.096(7) 0.038(6) 0.018(6) 0.043(5) 0.003(6)
C35 0.046(6) 0.050(7) 0.069(9) 0.019(6) 0.015(6) -0.004(5)
C36 0.037(5) 0.036(6) 0.031(6) 0.017(5) 0.014(4) 0.005(4)
C37 0.016(4) 0.053(7) 0.092(10) -0.009(6) 0.011(5) -0.006(4)
C38 0.031(5) 0.047(7) 0.043(7) -0.009(5) 0.015(4) -0.003(4)
C39 0.024(4) 0.050(6) 0.036(6) 0.010(5) 0.000(4) 0.005(4)
C40 0.028(5) 0.041(7) 0.073(8) 0.004(6) 0.009(5) -0.012(4)
C41 0.036(5) 0.051(7) 0.026(6) -0.004(5) 0.009(4) -0.003(4)
C42 0.031(5) 0.041(6) 0.044(6) 0.016(5) 0.014(4) 0.005(4)
C43 0.024(5) 0.047(7) 0.054(7) -0.004(5) 0.012(5) 0.015(4)
C44 0.025(5) 0.051(7) 0.089(10) 0.023(7) 0.006(6) 0.009(5)
C45 0.025(5) 0.093(10) 0.040(7) 0.008(6) 0.017(5) -0.011(6)
C46 0.026(4) 0.050(7) 0.035(6) -0.006(5) 0.012(4) 0.006(4)
C47 0.031(5) 0.066(7) 0.039(6) -0.021(5) 0.009(5) -0.011(5)
C48 0.040(5) 0.047(6) 0.050(7) 0.009(5) 0.028(5) 0.008(5)
C49 0.031(5) 0.046(6) 0.047(7) 0.001(5) 0.013(5) 0.013(4)
C50 0.043(6) 0.044(7) 0.062(8) 0.009(6) 0.018(5) -0.010(5)
C51 0.030(5) 0.041(6) 0.058(7) -0.009(5) 0.017(5) -0.003(4)
C52 0.034(5) 0.069(8) 0.054(8) 0.010(6) 0.009(5) 0.003(5)
C53 0.026(4) 0.060(7) 0.025(6) 0.005(5) 0.006(4) 0.005(5)
C54 0.048(6) 0.064(7) 0.026(6) 0.016(5) 0.008(5) -0.005(5)
C55 0.049(6) 0.091(10) 0.047(7) 0.015(7) 0.027(5) 0.000(6)
C56 0.038(6) 0.101(11) 0.080(10) -0.008(9) 0.029(6) 0.005(7)
C57 0.059(7) 0.057(8) 0.086(11) 0.010(7) 0.047(7) 0.012(5)
C58 0.024(4) 0.066(8) 0.037(6) 0.017(6) 0.005(4) -0.001(5)
C59 0.039(5) 0.078(7) 0.089(7) 0.045(6) 0.023(5) -0.008(5)
C60 0.028(5) 0.067(7) 0.046(7) 0.019(5) 0.027(5) 0.012(5)
C61 0.031(6) 0.108(10) 0.109(12) 0.053(9) 0.022(6) 0.007(6)
C62 0.034(5) 0.073(8) 0.030(6) 0.029(5) 0.004(4) -0.002(5)
C63 0.032(5) 0.135(12) 0.039(7) 0.035(7) -0.004(5) -0.027(6)
C64 0.046(6) 0.047(6) 0.044(6) -0.005(5) 0.023(5) 0.003(5)
C65 0.031(4) 0.045(6) 0.020(5) 0.004(4) 0.011(4) 0.012(4)
C66 0.027(5) 0.027(5) 0.079(9) 0.012(5) 0.017(5) 0.005(4)
C67 0.026(5) 0.064(8) 0.050(7) -0.011(6) 0.015(5) -0.012(5)
C68 0.026(4) 0.050(6) 0.026(6) -0.003(5) 0.005(4) 0.000(4)
C69 0.033(5) 0.056(7) 0.042(7) -0.014(5) 0.011(5) -0.008(5)
C70 0.047(6) 0.040(6) 0.048(7) -0.001(5) 0.022(5) -0.002(5)
C71 0.036(5) 0.051(6) 0.030(6) 0.004(5) 0.014(4) 0.012(5)
C72 0.050(6) 0.048(7) 0.042(7) -0.003(5) 0.023(5) -0.019(5)
C73 0.029(5) 0.070(8) 0.042(7) -0.007(6) 0.019(4) -0.005(5)
C74 0.026(5) 0.081(8) 0.064(8) 0.010(7) 0.006(5) 0.004(5)
C75 0.028(4) 0.056(7) 0.031(6) 0.006(5) 0.015(4) 0.005(4)
C76 0.040(5) 0.048(6) 0.052(7) 0.011(6) -0.001(5) -0.001(5)
C77 0.067(6) 0.078(7) 0.068(7) 0.004(6) 0.054(5) -0.010(5)
C78 0.029(6) 0.111(12) 0.114(12) 0.027(9) 0.020(6) 0.002(7)
C79 0.039(6) 0.087(9) 0.039(7) -0.010(6) 0.025(5) 0.008(5)
C80 0.023(5) 0.058(7) 0.068(9) 0.023(6) 0.013(5) 0.003(5)
C81 0.032(5) 0.066(6) 0.073(7) 0.033(5) 0.021(5) 0.001(4)
C82 0.058(6) 0.050(6) 0.041(6) 0.025(5) 0.036(5) 0.009(5)
C83 0.031(5) 0.084(9) 0.088(10) 0.032(8) 0.018(6) 0.004(5)
C84 0.037(5) 0.070(8) 0.042(7) 0.016(6) 0.007(5) 0.007(5)
C85 0.035(5) 0.082(8) 0.035(6) 0.025(6) 0.009(5) -0.008(5)
C86 0.035(5) 0.054(7) 0.063(8) 0.028(6) 0.009(5) -0.004(5)
C87 0.031(5) 0.040(6) 0.034(6) 0.005(5) 0.013(4) 0.008(4)
C88 0.054(6) 0.034(6) 0.069(9) 0.006(6) 0.016(6) 0.007(5)
C89 0.039(5) 0.072(8) 0.042(7) 0.007(6) 0.013(5) 0.006(6)
C90 0.040(5) 0.043(6) 0.040(6) 0.009(5) 0.010(5) 0.002(5)
C91 0.039(5) 0.040(6) 0.032(6) 0.000(5) 0.007(4) -0.006(4)
C92 0.042(5) 0.047(7) 0.032(6) -0.009(5) 0.003(5) 0.005(5)
C93 0.045(5) 0.031(6) 0.026(6) 0.007(4) -0.009(4) 0.011(5)
C94 0.050(6) 0.043(6) 0.046(7) -0.009(5) 0.015(5) 0.005(5)
C95 0.047(6) 0.059(8) 0.024(6) 0.003(5) 0.005(5) 0.000(5)
C96 0.048(6) 0.052(7) 0.054(7) -0.011(5) 0.010(5) 0.002(5)
C97 0.044(5) 0.027(6) 0.051(8) 0.006(5) 0.010(5) -0.014(5)
C98 0.079(8) 0.052(8) 0.038(7) 0.013(6) 0.017(6) 0.013(6)
C99 0.068(7) 0.063(8) 0.037(7) -0.003(6) 0.014(6) 0.022(6)
C100 0.107(9) 0.049(7) 0.068(9) 0.014(6) 0.064(7) 0.039(7)
C101 0.054(6) 0.058(7) 0.017(5) 0.000(5) -0.010(5) 0.013(5)
C102 0.094(8) 0.043(7) 0.059(8) -0.001(6) 0.035(7) -0.023(6)
C103 0.050(6) 0.048(7) 0.036(6) -0.008(5) -0.017(5) 0.002(5)
C104 0.076(7) 0.051(7) 0.038(7) -0.021(5) 0.024(6) -0.029(6)
C105 0.072(7) 0.040(6) 0.041(7) 0.006(5) 0.004(6) -0.011(5)
C106 0.063(6) 0.030(6) 0.029(6) -0.002(4) 0.016(5) 0.010(5)
C107 0.053(6) 0.027(5) 0.058(7) 0.010(5) 0.011(5) 0.000(4)
C108 0.062(6) 0.038(7) 0.014(5) -0.001(4) 0.012(5) 0.012(5)
C109 0.074(7) 0.029(6) 0.070(8) -0.003(5) 0.025(6) 0.007(5)
C110 0.060(6) 0.037(6) 0.025(6) -0.001(4) 0.004(5) -0.006(5)
C111 0.042(6) 0.044(7) 0.056(8) 0.012(6) -0.015(5) 0.000(5)
C112 0.037(5) 0.030(6) 0.048(7) 0.000(5) 0.006(5) -0.006(4)
C113 0.060(7) 0.035(6) 0.059(8) -0.001(5) 0.026(6) -0.011(5)
C114 0.036(5) 0.050(7) 0.062(8) -0.024(6) 0.012(5) 0.005(5)

loop_
_atom_type_symbol
_atom_type_description
_atom_type_scat_dispersion_real
_atom_type_scat_dispersion_imag
_atom_type_scat_source
C C 0.0033 0.0016 'International Tables Vol C Tables 4.2.6.8 and 6.1.1.4'
H H 0.0000 0.0000 'International Tables Vol C Tables 4.2.6.8 and 6.1.1.4'
N N 0.0061 0.0033 'International Tables Vol C Tables 4.2.6.8 and 6.1.1.4'
O O 0.0106 0.0060 'International Tables Vol C Tables 4.2.6.8 and 6.1.1.4'
Zn Zn 0.2839 1.4301 'International Tables Vol C Tables 4.2.6.8 and 6.1.1.4'

loop_
_geom_angle_atom_site_label_1
_geom_angle_atom_site_label_2
_geom_angle_atom_site_label_3
_geom_angle
_geom_angle_site_symmetry_1
_geom_angle_site_symmetry_3
O14 Zn1 O24 112.5(3) . 1_656
O14 Zn1 O1 108.4(3) . .
O24 Zn1 O1 123.4(3) 1_656 .
O14 Zn1 N3 104.0(3) . .
O24 Zn1 N3 100.7(3) 1_656 .
O1 Zn1 N3 105.7(3) . .
O8 Zn2 O18 108.2(3) . 2_645
O8 Zn2 O6 120.5(3) . .
O18 Zn2 O6 128.1(3) 2_645 .
O8 Zn2 N1 98.5(3) . .
O18 Zn2 N1 95.5(3) 2_645 .
O6 Zn2 N1 94.2(3) . .
O8 Zn2 O5 97.2(3) . .
O18 Zn2 O5 97.9(3) 2_645 .
O6 Zn2 O5 61.0(3) . .
N1 Zn2 O5 155.1(3) . .
O7 Zn3 O20 109.2(3) . .
O7 Zn3 O17 125.8(3) . 2_645
O20 Zn3 O17 108.1(3) . 2_645
O7 Zn3 N2 99.7(3) . 2_655
O20 Zn3 N2 105.1(3) . 2_655
O17 Zn3 N2 106.9(3) 2_645 2_655
O7 Zn3 C67 98.9(3) . .
O20 Zn3 C67 28.0(3) . .
O17 Zn3 C67 96.1(3) 2_645 .
N2 Zn3 C67 133.0(3) 2_655 .
O23 Zn4 O2 114.1(3) 2_645 2_746
O23 Zn4 O11 118.2(3) 2_645 .
O2 Zn4 O11 123.6(3) 2_746 .
O23 Zn4 N4 98.5(3) 2_645 1_545
O2 Zn4 N4 95.8(3) 2_746 1_545
O11 Zn4 N4 96.2(3) . 1_545
O23 Zn4 O12 96.4(3) 2_645 .
O2 Zn4 O12 94.5(3) 2_746 .
O11 Zn4 O12 60.7(3) . .
N4 Zn4 O12 156.5(3) 1_545 .
C89 N1 C90 115.4(8) . .
C89 N1 Zn2 122.9(7) . .
C90 N1 Zn2 121.3(7) . .
C100 N2 C101 116.2(9) . .
C100 N2 Zn3 123.0(7) . 2_645
C101 N2 Zn3 120.5(7) . 2_645
C102 N3 C103 116.5(8) . .
C102 N3 Zn1 122.8(7) . .
C103 N3 Zn1 120.6(7) . .
C114 N4 C113 117.2(8) . .
C114 N4 Zn4 121.8(6) . 1_565
C113 N4 Zn4 120.6(6) . 1_565
C1 O1 Zn1 113.1(6) . .
C1 O2 Zn4 131.0(6) . 2_756
C7 O3 C8 117.6(8) . .
C16 O4 C15 116.6(7) . .
C22 O5 Zn2 84.7(7) . .
C22 O6 Zn2 94.2(7) . .
C23 O7 Zn3 147.7(6) . .
C23 O8 Zn2 126.1(6) . .
C29 O9 C30 115.6(7) . .
C38 O10 C37 119.0(7) . .
C44 O11 Zn4 95.7(6) . .
C44 O12 Zn4 83.2(6) . .
C45 O14 Zn1 106.6(7) . .
C51 O15 C52 119.1(7) . .
C60 O16 C59 115.3(8) . .
C66 O17 Zn3 112.0(7) . 2_655
C66 O18 Zn2 136.7(6) . 2_655
C67 O20 Zn3 105.9(6) . .
C73 O21 C74 119.4(8) . .
C82 O22 C81 116.1(7) . .
C88 O23 Zn4 124.7(7) . 2_655
C88 O24 Zn1 151.7(7) . 1_454
O2 C1 O1 123.5(9) . .
O2 C1 C2 120.2(8) . .
O1 C1 C2 116.3(8) . .
C4 C2 C3 117.3(9) . .
C4 C2 C1 123.5(9) . .
C3 C2 C1 119.1(8) . .
C5 C3 C2 119.1(9) . .
C5 C3 H3 120.4 . .
C2 C3 H3 120.4 . .
C2 C4 C6 122.0(10) . .
C2 C4 H4 119.0 . .
C6 C4 H4 119.0 . .
C3 C5 C7 123.0(9) . .
C3 C5 H5 118.5 . .
C7 C5 H5 118.5 . .
C4 C6 C7 124.5(11) . .
C4 C6 H6 117.8 . .
C7 C6 H6 117.8 . .
O3 C7 C6 120.7(10) . .
O3 C7 C5 125.3(8) . .
C6 C7 C5 113.9(11) . .
O3 C8 C9 105.0(8) . .
O3 C8 H8A 110.7 . .
C9 C8 H8A 110.7 . .
O3 C8 H8B 110.7 . .
C9 C8 H8B 110.7 . .
H8A C8 H8B 108.8 . .
C10 C9 C14 119.5(11) . .
C10 C9 C8 118.5(11) . .
C14 C9 C8 121.9(10) . .
C11 C10 C9 118.3(13) . .
C11 C10 H10 120.8 . .
C9 C10 H10 120.9 . .
C10 C11 C12 125.8(14) . .
C10 C11 H11 117.1 . .
C12 C11 H11 117.1 . .
C13 C12 C11 114.3(12) . .
C13 C12 H12 122.8 . .
C11 C12 H12 122.8 . .
C14 C13 C12 122.3(11) . .
C14 C13 H13 118.8 . .
C12 C13 H13 118.8 . .
C13 C14 C9 119.8(10) . .
C13 C14 C15 120.5(10) . .
C9 C14 C15 119.6(10) . .
O4 C15 C14 111.4(9) . .
O4 C15 H15A 109.3 . .
C14 C15 H15A 109.3 . .
O4 C15 H15B 109.3 . .
C14 C15 H15B 109.3 . .
H15A C15 H15B 108.0 . .
C17 C16 C18 121.5(8) . .
C17 C16 O4 125.7(9) . .
C18 C16 O4 112.8(8) . .
C16 C17 C19 119.4(9) . .
C16 C17 H17 120.3 . .
C19 C17 H17 120.3 . .
C16 C18 C20 118.1(9) . .
C16 C18 H18 120.9 . .
C20 C18 H18 120.9 . .
C21 C19 C17 119.1(9) . .
C21 C19 H19 120.5 . .
C17 C19 H19 120.5 . .
C21 C20 C18 120.3(9) . .
C21 C20 H20 119.8 . .
C18 C20 H20 119.8 . .
C20 C21 C19 121.2(8) . .
C20 C21 C22 119.3(10) . .
C19 C21 C22 119.3(9) . .
O6 C22 O5 119.8(9) . .
O6 C22 C21 119.9(11) . .
O5 C22 C21 120.2(11) . .
O7 C23 O8 122.1(9) . .
O7 C23 C24 119.8(8) . .
O8 C23 C24 118.1(8) . .
C25 C24 C26 119.2(10) . .
C25 C24 C23 122.0(8) . .
C26 C24 C23 118.8(8) . .
C24 C25 C27 120.7(8) . .
C24 C25 H25 119.6 . .
C27 C25 H25 119.6 . .
C28 C26 C24 120.9(9) . .
C28 C26 H26 119.5 . .
C24 C26 H26 119.5 . .
C25 C27 C29 121.6(9) . .
C25 C27 H27 119.2 . .
C29 C27 H27 119.2 . .
C26 C28 C29 120.6(8) . .
C26 C28 H28 119.7 . .
C29 C28 H28 119.7 . .
O9 C29 C28 126.0(8) . .
O9 C29 C27 117.2(8) . .
C28 C29 C27 116.8(9) . .
O9 C30 C31 103.5(7) . .
O9 C30 H30A 111.1 . .
C31 C30 H30A 111.1 . .
O9 C30 H30B 111.1 . .
C31 C30 H30B 111.0 . .
H30A C30 H30B 109.0 . .
C36 C31 C32 121.7(10) . .
C36 C31 C30 125.0(10) . .
C32 C31 C30 113.2(10) . .
C31 C32 C33 117.0(11) . .
C31 C32 H32 121.5 . .
C33 C32 H32 121.5 . .
C34 C33 C32 121.8(12) . .
C34 C33 H33 119.1 . .
C32 C33 H33 119.1 . .
C33 C34 C35 118.1(11) . .
C33 C34 H34 121.0 . .
C35 C34 H34 121.0 . .
C36 C35 C34 120.7(11) . .
C36 C35 H35 119.6 . .
C34 C35 H35 119.6 . .
C35 C36 C31 120.6(11) . .
C35 C36 C37 117.6(10) . .
C31 C36 C37 121.8(9) . .
O10 C37 C36 113.6(9) . .
O10 C37 H37A 108.8 . .
C36 C37 H37A 108.8 . .
O10 C37 H37B 108.8 . .
C36 C37 H37B 108.8 . .
H37A C37 H37B 107.7 . .
C40 C38 O10 115.9(8) . .
C40 C38 C39 120.1(8) . .
O10 C38 C39 124.0(8) . .
C38 C39 C41 119.1(8) . .
C38 C39 H39 120.4 . .
C41 C39 H39 120.4 . .
C38 C40 C42 121.5(9) . .
C38 C40 H40 119.2 . .
C42 C40 H40 119.2 . .
C43 C41 C39 119.6(9) . .
C43 C41 H41 120.2 . .
C39 C41 H41 120.2 . .
C40 C42 C43 118.8(8) . .
C40 C42 H42 120.6 . .
C43 C42 H42 120.6 . .
C41 C43 C42 120.8(8) . .
C41 C43 C44 120.7(9) . .
C42 C43 C44 118.4(8) . .
O12 C44 O11 120.4(9) . .
O12 C44 C43 118.9(9) . .
O11 C44 C43 120.7(9) . .
O13 C45 O14 122.6(9) . .
O13 C45 C46 121.3(10) . .
O14 C45 C46 116.0(10) . .
C47 C46 C48 118.8(8) . .
C47 C46 C45 121.6(9) . .
C48 C46 C45 119.5(9) . .
C46 C47 C49 120.5(9) . .
C46 C47 H47 119.8 . .
C49 C47 H47 119.8 . .
C46 C48 C50 121.8(9) . .
C46 C48 H48 119.1 . .
C50 C48 H48 119.1 . .
C51 C49 C47 119.1(9) . .
C51 C49 H49 120.5 . .
C47 C49 H49 120.5 . .
C48 C50 C51 119.3(9) . .
C48 C50 H50 120.3 . .
C51 C50 H50 120.3 . .
O15 C51 C50 115.9(8) . .
O15 C51 C49 123.7(9) . .
C50 C51 C49 120.2(8) . .
O15 C52 C53 107.5(9) . .
O15 C52 H52A 110.2 . .
C53 C52 H52A 110.2 . .
O15 C52 H52B 110.2 . .
C53 C52 H52B 110.2 . .
H52A C52 H52B 108.5 . .
C54 C53 C58 119.4(11) . .
C54 C53 C52 121.0(10) . .
C58 C53 C52 119.2(10) . .
C53 C54 C55 122.2(11) . .
C53 C54 H54 118.9 . .
C55 C54 H54 118.9 . .
C54 C55 C56 116.1(12) . .
C54 C55 H55 122.0 . .
C56 C55 H55 122.0 . .
C57 C56 C55 124.3(14) . .
C57 C56 H56 117.9 . .
C55 C56 H56 117.9 . .
C56 C57 C58 117.6(12) . .
C56 C57 H57 121.2 . .
C58 C57 H57 121.2 . .
C57 C58 C53 119.9(11) . .
C57 C58 C59 118.6(11) . .
C53 C58 C59 121.5(11) . .
O16 C59 C58 107.2(8) . .
O16 C59 H59A 110.3 . .
C58 C59 H59A 110.3 . .
O16 C59 H59B 110.3 . .
C58 C59 H59B 110.3 . .
H59A C59 H59B 108.5 . .
O16 C60 C62 124.4(8) . .
O16 C60 C61 117.4(10) . .
C62 C60 C61 118.3(10) . .
C63 C61 C60 120.0(12) . .
C63 C61 H61 120.0 . .
C60 C61 H61 120.0 . .
C64 C62 C60 118.5(9) . .
C64 C62 H62 120.7 . .
C60 C62 H62 120.7 . .
C61 C63 C65 124.4(10) . .
C61 C63 H63 117.8 . .
C65 C63 H63 117.8 . .
C62 C64 C65 124.6(10) . .
C62 C64 H64 117.7 . .
C65 C64 H64 117.7 . .
C63 C65 C64 114.1(10) . .
C63 C65 C66 125.1(9) . .
C64 C65 C66 120.7(8) . .
O18 C66 O17 118.7(10) . .
O18 C66 C65 122.9(8) . .
O17 C66 C65 118.4(9) . .
O19 C67 O20 122.1(8) . .
O19 C67 C68 121.1(9) . .
O20 C67 C68 116.8(9) . .
O19 C67 Zn3 76.1(5) . .
O20 C67 Zn3 46.1(4) . .
C68 C67 Zn3 162.7(8) . .
C69 C68 C70 118.5(8) . .
C69 C68 C67 120.9(9) . .
C70 C68 C67 120.6(9) . .
C68 C69 C71 119.7(9) . .
C68 C69 H69 120.1 . .
C71 C69 H69 120.1 . .
C72 C70 C68 121.6(9) . .
C72 C70 H70 119.2 . .
C68 C70 H70 119.2 . .
C73 C71 C69 120.6(9) . .
C73 C71 H71 119.7 . .
C69 C71 H71 119.7 . .
C70 C72 C73 119.8(9) . .
C70 C72 H72 120.1 . .
C73 C72 H72 120.1 . .
C71 C73 O21 124.2(10) . .
C71 C73 C72 119.7(8) . .
O21 C73 C72 116.0(9) . .
O21 C74 C75 109.2(9) . .
O21 C74 H74A 109.8 . .
C75 C74 H74A 109.8 . .
O21 C74 H74B 109.8 . .
C75 C74 H74B 109.8 . .
H74A C74 H74B 108.3 . .
C76 C75 C80 119.7(11) . .
C76 C75 C74 118.8(10) . .
C80 C75 C74 121.3(10) . .
C75 C76 C77 120.9(11) . .
C75 C76 H76 119.6 . .
C77 C76 H76 119.6 . .
C78 C77 C76 120.5(13) . .
C78 C77 H77 119.8 . .
C76 C77 H77 119.8 . .
C79 C78 C77 119.9(15) . .
C79 C78 H78 120.1 . .
C77 C78 H78 120.1 . .
C78 C79 C80 119.3(13) . .
C78 C79 H79 120.3 . .
C80 C79 H79 120.3 . .
C75 C80 C79 119.5(11) . .
C75 C80 C81 124.6(12) . .
C79 C80 C81 115.9(11) . .
O22 C81 C80 110.8(7) . .
O22 C81 H81A 109.5 . .
C80 C81 H81A 109.5 . .
O22 C81 H81B 109.5 . .
C80 C81 H81B 109.5 . .
H81A C81 H81B 108.1 . .
C84 C82 O22 124.7(9) . .
C84 C82 C83 118.8(10) . .
O22 C82 C83 116.5(9) . .
C85 C83 C82 120.0(10) . .
C85 C83 H83 120.0 . .
C82 C83 H83 120.0 . .
C82 C84 C86 120.1(9) . .
C82 C84 H84 120.0 . .
C86 C84 H84 120.0 . .
C87 C85 C83 121.6(9) . .
C87 C85 H85 119.2 . .
C83 C85 H85 119.2 . .
C87 C86 C84 121.0(10) . .
C87 C86 H86 119.5 . .
C84 C86 H86 119.5 . .
C85 C87 C86 118.4(10) . .
C85 C87 C88 122.3(9) . .
C86 C87 C88 119.3(9) . .
O23 C88 O24 122.6(11) . .
O23 C88 C87 118.0(9) . .
O24 C88 C87 119.2(9) . .
N1 C89 C91 126.7(9) . .
N1 C89 H89 116.6 . .
C91 C89 H89 116.6 . .
N1 C90 C92 123.8(9) . .
N1 C90 H90 118.1 . .
C92 C90 H90 118.1 . .
C89 C91 C93 116.9(9) . .
C89 C91 H91 121.5 . .
C93 C91 H91 121.5 . .
C90 C92 C93 120.5(9) . .
C90 C92 H92 119.8 . .
C93 C92 H92 119.8 . .
C92 C93 C91 116.5(8) . .
C92 C93 C94 119.8(8) . .
C91 C93 C94 123.7(8) . .
C93 C94 C95 118.0(8) . .
C93 C94 H94A 107.8 . .
C95 C94 H94A 107.8 . .
C93 C94 H94B 107.8 . .
C95 C94 H94B 107.8 . .
H94A C94 H94B 107.1 . .
C94 C95 C96 110.8(7) . .
C94 C95 H95A 109.5 . .
C96 C95 H95A 109.5 . .
C94 C95 H95B 109.5 . .
C96 C95 H95B 109.5 . .
H95A C95 H95B 108.1 . .
C97 C96 C95 114.7(8) . .
C97 C96 H96A 108.6 . .
C95 C96 H96A 108.6 . .
C97 C96 H96B 108.6 . .
C95 C96 H96B 108.6 . .
H96A C96 H96B 107.6 . .
C98 C97 C99 114.0(10) . .
C98 C97 C96 123.5(10) . .
C99 C97 C96 122.5(11) . .
C97 C98 C100 121.8(11) . .
C97 C98 H98 119.1 . .
C100 C98 H98 119.1 . .
C101 C99 C97 122.6(11) . .
C101 C99 H99 118.7 . .
C97 C99 H99 118.7 . .
N2 C100 C98 122.7(11) . .
N2 C100 H100 118.6 . .
C98 C100 H100 118.7 . .
C99 C101 N2 122.2(9) . .
C99 C101 H101 118.9 . .
N2 C101 H101 118.9 . .
N3 C102 C104 125.5(11) . .
N3 C102 H102 117.3 . .
C104 C102 H102 117.2 . .
N3 C103 C105 120.3(9) . .
N3 C103 H103 119.9 . .
C105 C103 H103 119.9 . .
C106 C104 C102 117.4(10) . .
C106 C104 H104 121.3 . .
C102 C104 H104 121.3 . .
C106 C105 C103 123.6(11) . .
C106 C105 H105 118.2 . .
C103 C105 H105 118.2 . .
C105 C106 C104 116.5(10) . .
C105 C106 C107 122.9(10) . .
C104 C106 C107 120.6(9) . .
C106 C107 C108 113.1(8) . .
C106 C107 H10A 108.9 . .
C108 C107 H10A 108.9 . .
C106 C107 H10B 108.9 . .
C108 C107 H10B 109.0 . .
H10A C107 H10B 107.8 . .
C109 C108 C107 105.8(7) . .
C109 C108 H10C 110.6 . .
C107 C108 H10C 110.6 . .
C109 C108 H10D 110.6 . .
C107 C108 H10D 110.6 . .
H10C C108 H10D 108.7 . .
C108 C109 C110 116.2(8) . .
C108 C109 H10E 108.2 . .
C110 C109 H10E 108.2 . .
C108 C109 H10F 108.2 . .
C110 C109 H10F 108.2 . .
H10E C109 H10F 107.4 . .
C111 C110 C112 117.1(9) . .
C111 C110 C109 120.0(9) . .
C112 C110 C109 122.8(9) . .
C110 C111 C113 122.5(10) . .
C110 C111 H111 118.8 . .
C113 C111 H111 118.8 . .
C110 C112 C114 117.1(9) . .
C110 C112 H112 121.5 . .
C114 C112 H112 121.5 . .
C111 C113 N4 121.3(9) . .
C111 C113 H113 119.3 . .
N4 C113 H113 119.3 . .
N4 C114 C112 124.8(9) . .
N4 C114 H114 117.6 . .
C112 C114 H114 117.6 . .

loop_
_geom_bond_atom_site_label_1
_geom_bond_atom_site_label_2
_geom_bond_distance
_geom_bond_site_symmetry_2
Zn1 O14 1.947(6) .
Zn1 O24 1.959(7) 1_656
Zn1 O1 1.988(7) .
Zn1 N3 2.041(7) .
Zn2 O8 1.933(7) .
Zn2 O18 1.942(7) 2_645
Zn2 O6 2.019(7) .
Zn2 N1 2.092(8) .
Zn2 O5 2.229(7) .
Zn3 O7 1.948(7) .
Zn3 O20 1.956(6) .
Zn3 O17 1.985(7) 2_645
Zn3 N2 2.045(8) 2_655
Zn3 C67 2.609(9) .
Zn4 O23 1.940(7) 2_645
Zn4 O2 1.964(7) 2_746
Zn4 O11 1.990(6) .
Zn4 N4 2.139(7) 1_545
Zn4 O12 2.284(7) .
N1 C89 1.308(12) .
N1 C90 1.347(12) .
N2 C100 1.307(12) .
N2 C101 1.324(12) .
N2 Zn3 2.046(8) 2_645
N3 C102 1.310(12) .
N3 C103 1.336(13) .
N4 C114 1.288(12) .
N4 C113 1.349(12) .
N4 Zn4 2.139(7) 1_565
O1 C1 1.256(10) .
O2 C1 1.250(10) .
O2 Zn4 1.964(7) 2_756
O3 C7 1.319(12) .
O3 C8 1.426(10) .
O4 C16 1.391(10) .
O4 C15 1.448(10) .
O5 C22 1.251(13) .
O6 C22 1.251(13) .
O7 C23 1.286(10) .
O8 C23 1.310(10) .
O9 C29 1.360(11) .
O9 C30 1.444(10) .
O10 C38 1.372(10) .
O10 C37 1.425(10) .
O11 C44 1.269(11) .
O12 C44 1.236(11) .
O13 C45 1.222(12) .
O14 C45 1.282(12) .
O15 C51 1.368(10) .
O15 C52 1.493(11) .
O16 C60 1.341(12) .
O16 C59 1.473(11) .
O17 C66 1.268(10) .
O17 Zn3 1.985(7) 2_655
O18 C66 1.262(11) .
O18 Zn2 1.942(7) 2_655
O19 C67 1.225(11) .
O20 C67 1.272(10) .
O21 C73 1.387(10) .
O21 C74 1.439(11) .
O22 C82 1.391(11) .
O22 C81 1.432(10) .
O23 C88 1.288(11) .
O23 Zn4 1.939(7) 2_655
O24 C88 1.277(11) .
O24 Zn1 1.959(7) 1_454
C1 C2 1.462(12) .
C2 C4 1.343(13) .
C2 C3 1.436(11) .
C3 C5 1.343(13) .
C3 H3 0.9300 .
C4 C6 1.311(15) .
C4 H4 0.9300 .
C5 C7 1.403(13) .
C5 H5 0.9300 .
C6 C7 1.387(13) .
C6 H6 0.9300 .
C8 C9 1.537(16) .
C8 H8A 0.9700 .
C8 H8B 0.9700 .
C9 C10 1.385(16) .
C9 C14 1.385(13) .
C10 C11 1.246(17) .
C10 H10 0.9300 .
C11 C12 1.434(16) .
C11 H11 0.9300 .
C12 C13 1.350(16) .
C12 H12 0.9300 .
C13 C14 1.331(14) .
C13 H13 0.9300 .
C14 C15 1.515(13) .
C15 H15A 0.9700 .
C15 H15B 0.9700 .
C16 C17 1.372(12) .
C16 C18 1.379(12) .
C17 C19 1.397(11) .
C17 H17 0.9300 .
C18 C20 1.394(12) .
C18 H18 0.9300 .
C19 C21 1.367(12) .
C19 H19 0.9300 .
C20 C21 1.363(13) .
C20 H20 0.9300 .
C21 C22 1.530(13) .
C23 C24 1.464(13) .
C24 C25 1.343(11) .
C24 C26 1.378(11) .
C25 C27 1.321(14) .
C25 H25 0.9300 .
C26 C28 1.338(14) .
C26 H26 0.9300 .
C27 C29 1.408(12) .
C27 H27 0.9300 .
C28 C29 1.375(12) .
C28 H28 0.9300 .
C30 C31 1.498(14) .
C30 H30A 0.9700 .
C30 H30B 0.9700 .
C31 C36 1.357(12) .
C31 C32 1.363(14) .
C32 C33 1.404(17) .
C32 H32 0.9300 .
C33 C34 1.351(16) .
C33 H33 0.9300 .
C34 C35 1.402(16) .
C34 H34 0.9300 .
C35 C36 1.328(14) .
C35 H35 0.9300 .
C36 C37 1.499(14) .
C37 H37A 0.9700 .
C37 H37B 0.9700 .
C38 C40 1.354(12) .
C38 C39 1.382(12) .
C39 C41 1.399(11) .
C39 H39 0.9300 .
C40 C42 1.352(11) .
C40 H40 0.9300 .
C41 C43 1.345(12) .
C41 H41 0.9300 .
C42 C43 1.402(12) .
C42 H42 0.9300 .
C43 C44 1.534(12) .
C45 C46 1.521(12) .
C46 C47 1.363(13) .
C46 C48 1.390(12) .
C47 C49 1.409(11) .
C47 H47 0.9300 .
C48 C50 1.364(12) .
C48 H48 0.9300 .
C49 C51 1.386(12) .
C49 H49 0.9300 .
C50 C51 1.381(12) .
C50 H50 0.9300 .
C52 C53 1.531(14) .
C52 H52A 0.9700 .
C52 H52B 0.9700 .
C53 C54 1.328(13) .
C53 C58 1.394(13) .
C54 C55 1.379(15) .
C54 H54 0.9300 .
C55 C56 1.391(15) .
C55 H55 0.9300 .
C56 C57 1.319(17) .
C56 H56 0.9300 .
C57 C58 1.389(16) .
C57 H57 0.9300 .
C58 C59 1.539(15) .
C59 H59A 0.9700 .
C59 H59B 0.9700 .
C60 C62 1.384(12) .
C60 C61 1.401(13) .
C61 C63 1.308(15) .
C61 H61 0.9300 .
C62 C64 1.331(13) .
C62 H62 0.9300 .
C63 C65 1.371(13) .
C63 H63 0.9300 .
C64 C65 1.390(12) .
C64 H64 0.9300 .
C65 C66 1.437(14) .
C67 C68 1.521(11) .
C68 C69 1.367(12) .
C68 C70 1.392(12) .
C69 C71 1.387(11) .
C69 H69 0.9300 .
C70 C72 1.343(12) .
C70 H70 0.9300 .
C71 C73 1.359(13) .
C71 H71 0.9300 .
C72 C73 1.379(13) .
C72 H72 0.9300 .
C74 C75 1.552(15) .
C74 H74A 0.9700 .
C74 H74B 0.9700 .
C75 C76 1.334(14) .
C75 C80 1.389(13) .
C76 C77 1.383(15) .
C76 H76 0.9300 .
C77 C78 1.353(16) .
C77 H77 0.9300 .
C78 C79 1.375(16) .
C78 H78 0.9300 .
C79 C80 1.395(15) .
C79 H79 0.9300 .
C80 C81 1.465(14) .
C81 H81A 0.9700 .
C81 H81B 0.9700 .
C82 C84 1.365(12) .
C82 C83 1.381(13) .
C83 C85 1.330(15) .
C83 H83 0.9300 .
C84 C86 1.354(14) .
C84 H84 0.9300 .
C85 C87 1.364(12) .
C85 H85 0.9300 .
C86 C87 1.358(12) .
C86 H86 0.9300 .
C87 C88 1.465(15) .
C89 C91 1.411(13) .
C89 H89 0.9300 .
C90 C92 1.382(13) .
C90 H90 0.9300 .
C91 C93 1.415(12) .
C91 H91 0.9300 .
C92 C93 1.398(12) .
C92 H92 0.9300 .
C93 C94 1.492(12) .
C94 C95 1.507(12) .
C94 H94A 0.9700 .
C94 H94B 0.9700 .
C95 C96 1.533(13) .
C95 H95A 0.9700 .
C95 H95B 0.9700 .
C96 C97 1.460(13) .
C96 H96A 0.9700 .
C96 H96B 0.9700 .
C97 C98 1.353(15) .
C97 C99 1.359(14) .
C98 C100 1.362(13) .
C98 H98 0.9300 .
C99 C101 1.346(13) .
C99 H99 0.9300 .
C100 H100 0.9300 .
C101 H101 0.9300 .
C102 C104 1.382(12) .
C102 H102 0.9300 .
C103 C105 1.354(13) .
C103 H103 0.9300 .
C104 C106 1.364(15) .
C104 H104 0.9300 .
C105 C106 1.349(14) .
C105 H105 0.9300 .
C106 C107 1.507(13) .
C107 C108 1.549(12) .
C107 H10A 0.9700 .
C107 H10B 0.9700 .
C108 C109 1.532(12) .
C108 H10C 0.9700 .
C108 H10D 0.9700 .
C109 C110 1.535(13) .
C109 H10E 0.9700 .
C109 H10F 0.9700 .
C110 C111 1.343(13) .
C110 C112 1.390(12) .
C111 C113 1.355(13) .
C111 H111 0.9300 .
C112 C114 1.404(12) .
C112 H112 0.9300 .
C113 H113 0.9300 .
C114 H114 0.9300 .
